data_7713629
loop_
_publ_author_name
'Gao, Zengye'
'Wang, Yue'
'Zhou, Yang'
'Yuan, Bingxin'
'Duan, Zheng'

_publ_section_title
;
 Synthesis and properties of photoluminescent phosphorus-doped triptycenes
;
_journal_name_full 'Dalton Transactions'
_journal_paper_doi 10.1039/D3DT02308G
_journal_year 2023
_chemical_formula_moiety 'C28 H18 O P'
_chemical_formula_sum 'C28 H19 O P'
_chemical_formula_weight 402.40
_space_group_crystal_system monoclinic
_space_group_IT_number 15
_space_group_name_Hall '-C 2yc'
_space_group_name_H-M_alt 'C 1 2/c 1'
_atom_sites_solution_hydrogens geom
_atom_sites_solution_primary iterative
_audit_creation_date 2022-12-26
_audit_creation_method
;
Olex2 1.3
(compiled 2020.11.12 svn.r5f609507 for OlexSys, GUI svn.r6408)
;
_audit_update_record
;
2022-12-28 deposited with the CCDC.	2023-08-01 downloaded from the CCDC.
;
_cell_angle_alpha 90.00(3)
_cell_angle_beta 92.26(3)
_cell_angle_gamma 90.00(3)
_cell_formula_units_Z 8
_cell_length_a 36.315(7)
_cell_length_b 9.299(2)
_cell_length_c 12.299(2)
_cell_measurement_reflns_used 9676
_cell_measurement_temperature 298.00
_cell_measurement_theta_max 27.487
_cell_measurement_theta_min 2.767
_cell_volume 4150.1(14)
_computing_cell_refinement 'SAINT v8.37A (Bruker, 2015)'
_computing_data_reduction 'SAINT v8.37A (Bruker, 2015)'
_computing_molecular_graphics 'Olex2 1.3 (Dolomanov et al., 2009)'
_computing_publication_material 'Olex2 1.3 (Dolomanov et al., 2009)'
_computing_structure_refinement 'SHELXL 2018/3 (Sheldrick, 2015)'
_computing_structure_solution 'olex2.solve 1.5 (Bourhis et al., 2015)'
_diffrn_ambient_temperature 298.00
_diffrn_measured_fraction_theta_full 0.998
_diffrn_measured_fraction_theta_max 0.996
_diffrn_measurement_device_type 'Bruker APEX-II CCD'
_diffrn_radiation_type MoK\a
_diffrn_radiation_wavelength 0.71073
_diffrn_reflns_av_R_equivalents 0.0320
_diffrn_reflns_av_unetI/netI 0.0121
_diffrn_reflns_Laue_measured_fraction_full 0.998
_diffrn_reflns_Laue_measured_fraction_max 0.996
_diffrn_reflns_limit_h_max 46
_diffrn_reflns_limit_h_min -46
_diffrn_reflns_limit_k_max 12
_diffrn_reflns_limit_k_min -12
_diffrn_reflns_limit_l_max 15
_diffrn_reflns_limit_l_min -15
_diffrn_reflns_number 85118
_diffrn_reflns_point_group_measured_fraction_full 0.998
_diffrn_reflns_point_group_measured_fraction_max 0.996
_diffrn_reflns_theta_full 25.242
_diffrn_reflns_theta_max 27.498
_diffrn_reflns_theta_min 2.763
_diffrn_source_current 1.0
_diffrn_source_power 0.05
_diffrn_source_voltage 50.0
_exptl_absorpt_coefficient_mu 0.150
_exptl_absorpt_correction_T_max 0.7456
_exptl_absorpt_correction_T_min 0.6884
_exptl_absorpt_correction_type multi-scan
_exptl_absorpt_process_details
;
SADABS-2016/2 (Bruker,2016/2) was used for absorption correction.
wR2(int) was 0.1088 before and 0.0456 after correction.
The Ratio of minimum to maximum transmission is 0.9233.
The \l/2 correction factor is Not present.
;
_exptl_crystal_colour 'clear light colourless'
_exptl_crystal_colour_lustre clear
_exptl_crystal_colour_modifier light
_exptl_crystal_colour_primary colourless
_exptl_crystal_density_diffrn 1.288
_exptl_crystal_description needle
_exptl_crystal_F_000 1680
_exptl_crystal_size_max 0.2
_exptl_crystal_size_mid 0.1
_exptl_crystal_size_min 0.1
_refine_diff_density_max 0.592
_refine_diff_density_min -0.320
_refine_diff_density_rms 0.058
_refine_ls_extinction_method none
_refine_ls_goodness_of_fit_ref 1.063
_refine_ls_hydrogen_treatment constr
_refine_ls_matrix_type full
_refine_ls_number_parameters 271
_refine_ls_number_reflns 4737
_refine_ls_number_restraints 0
_refine_ls_restrained_S_all 1.063
_refine_ls_R_factor_all 0.0445
_refine_ls_R_factor_gt 0.0415
_refine_ls_shift/su_max 0.001
_refine_ls_shift/su_mean 0.000
_refine_ls_structure_factor_coef Fsqd
_refine_ls_weighting_details 'w=1/[\s^2^(Fo^2^)+(0.0706P)^2^+3.1233P] where P=(Fo^2^+2Fc^2^)/3'
_refine_ls_weighting_scheme calc
_refine_ls_wR_factor_gt 0.1221
_refine_ls_wR_factor_ref 0.1256
_reflns_Friedel_coverage 0.000
_reflns_number_gt 4365
_reflns_number_total 4737
_reflns_threshold_expression 'I > 2\s(I)'
_cod_data_source_file d3dt02308g2.cif
_cod_data_source_block mo_20220811b_0m_a
_cod_original_cell_volume 4150.0(14)
_cod_database_code 7713629
_shelx_shelxl_version_number 2018/3
_shelx_space_group_comment
;
The symmetry employed for this shelxl refinement is uniquely defined
by the following loop, which should always be used as a source of
symmetry information in preference to the above space-group names.
They are only intended as comments.
;
_shelx_estimated_absorpt_t_max 0.985
_shelx_estimated_absorpt_t_min 0.971
_olex2_refinement_description
;
1.a Ternary CH refined with riding coordinates:
 C15(H15), C22(H22)
1.b Aromatic/amide H refined with riding coordinates:
 C9(H9), C20(H20), C2(H2), C12(H12), C3(H3), C10(H10), C18(H18), C6(H6),
 C19(H19), C11(H11), C5(H5), C25(H25), C4(H4), C28(H28), C26(H26), C27(H27)
;
_olex2_submission_special_instructions 'No special instructions were received'

loop_
_space_group_symop_operation_xyz
'x, y, z'
'-x, y, -z+1/2'
'x+1/2, y+1/2, z'
'-x+1/2, y+1/2, -z+1/2'
'-x, -y, -z'
'x, -y, z-1/2'
'-x+1/2, -y+1/2, -z'
'x+1/2, -y+1/2, z-1/2'

loop_
_atom_site_label
_atom_site_type_symbol
_atom_site_fract_x
_atom_site_fract_y
_atom_site_fract_z
_atom_site_U_iso_or_equiv
_atom_site_adp_type
_atom_site_occupancy
_atom_site_site_symmetry_order
_atom_site_calc_flag
_atom_site_refinement_flags_posn
_atom_site_refinement_flags_adp
_atom_site_refinement_flags_occupancy
_atom_site_disorder_assembly
_atom_site_disorder_group
P1 P 0.34729(2) 0.74632(4) 0.67243(3) 0.02920(12) Uani 1 1 d . . . . .
O1 O 0.35261(3) 0.78764(13) 0.78852(8) 0.0429(3) Uani 1 1 d . . . . .
C9 C 0.30322(4) 0.98357(17) 0.43092(13) 0.0388(3) Uani 1 1 d . . . . .
H9 H 0.312585 1.024666 0.368856 0.047 Uiso 1 1 calc R U . . .
C8 C 0.32565(4) 0.90334(15) 0.50171(11) 0.0308(3) Uani 1 1 d . . . . .
C16 C 0.42276(4) 1.00485(15) 0.47569(12) 0.0322(3) Uani 1 1 d . . . . .
C7 C 0.31120(4) 0.84069(15) 0.59498(11) 0.0325(3) Uani 1 1 d . . . . .
C21 C 0.43868(4) 0.92557(15) 0.56182(11) 0.0319(3) Uani 1 1 d . . . . .
C15 C 0.39235(4) 0.92355(15) 0.41163(11) 0.0319(3) Uani 1 1 d . . . . .
H15 H 0.380822 0.979217 0.351803 0.038 Uiso 1 1 calc R U . . .
C20 C 0.46761(4) 0.98165(19) 0.62467(13) 0.0410(3) Uani 1 1 d . . . . .
H20 H 0.477980 0.929080 0.682465 0.049 Uiso 1 1 calc R U . . .
C1 C 0.33934(4) 0.55596(15) 0.65641(11) 0.0307(3) Uani 1 1 d . . . . .
C17 C 0.43571(4) 1.14138(16) 0.45194(14) 0.0414(3) Uani 1 1 d . . . . .
C2 C 0.32558(4) 0.48088(17) 0.74393(12) 0.0389(3) Uani 1 1 d . . . . .
H2 H 0.321648 0.528520 0.808934 0.047 Uiso 1 1 calc R U . . .
C22 C 0.42217(4) 0.77501(15) 0.57202(11) 0.0314(3) Uani 1 1 d . . . . .
H22 H 0.432970 0.719209 0.632897 0.038 Uiso 1 1 calc R U . . .
C14 C 0.36559(4) 0.87550(15) 0.49623(11) 0.0300(3) Uani 1 1 d . . . . .
C24 C 0.41117(4) 0.78538(16) 0.37487(11) 0.0333(3) Uani 1 1 d . . . . .
C13 C 0.38094(4) 0.79854(15) 0.57870(11) 0.0305(3) Uani 1 1 d . . . . .
C12 C 0.27460(4) 0.85980(19) 0.61817(14) 0.0447(4) Uani 1 1 d . . . . .
H12 H 0.265054 0.819058 0.680111 0.054 Uiso 1 1 calc R U . . .
C3 C 0.31771(5) 0.33535(18) 0.73462(15) 0.0474(4) Uani 1 1 d . . . . .
H3 H 0.308345 0.285819 0.793131 0.057 Uiso 1 1 calc R U . . .
C23 C 0.42721(4) 0.70581(15) 0.46123(12) 0.0334(3) Uani 1 1 d . . . . .
C10 C 0.26621(5) 1.0013(2) 0.45501(16) 0.0499(4) Uani 1 1 d . . . . .
H10 H 0.250774 1.054370 0.408141 0.060 Uiso 1 1 calc R U . . .
C18 C 0.46551(5) 1.19549(18) 0.51551(16) 0.0479(4) Uani 1 1 d . . . . .
H18 H 0.474931 1.285802 0.499773 0.058 Uiso 1 1 calc R U . . .
C6 C 0.34574(5) 0.48279(17) 0.56024(12) 0.0405(3) Uani 1 1 d . . . . .
H6 H 0.355235 0.531678 0.501626 0.049 Uiso 1 1 calc R U . . .
C19 C 0.48108(4) 1.1177(2) 0.60059(15) 0.0480(4) Uani 1 1 d . . . . .
H19 H 0.500650 1.156103 0.642149 0.058 Uiso 1 1 calc R U . . .
C11 C 0.25226(4) 0.9413(2) 0.54700(16) 0.0536(4) Uani 1 1 d . . . . .
H11 H 0.227606 0.955287 0.561888 0.064 Uiso 1 1 calc R U . . .
C5 C 0.33794(6) 0.33651(19) 0.55161(15) 0.0510(4) Uani 1 1 d . . . . .
H5 H 0.342270 0.287638 0.487393 0.061 Uiso 1 1 calc R U . . .
C25 C 0.41423(5) 0.7393(2) 0.26901(13) 0.0456(4) Uani 1 1 d . . . . .
H25 H 0.404010 0.792663 0.211401 0.055 Uiso 1 1 calc R U . . .
C4 C 0.32375(5) 0.26415(18) 0.63873(17) 0.0509(4) Uani 1 1 d . . . . .
H4 H 0.318237 0.166746 0.632585 0.061 Uiso 1 1 calc R U . . .
C28 C 0.44616(5) 0.58020(17) 0.44127(15) 0.0478(4) Uani 1 1 d . . . . .
H28 H 0.457054 0.527949 0.498427 0.057 Uiso 1 1 calc R U . . .
C26 C 0.43289(6) 0.6116(2) 0.24993(16) 0.0607(5) Uani 1 1 d . . . . .
H26 H 0.434728 0.578767 0.178931 0.073 Uiso 1 1 calc R U . . .
C27 C 0.44869(7) 0.5331(2) 0.33454(18) 0.0630(6) Uani 1 1 d . . . . .
H27 H 0.461121 0.448181 0.320180 0.076 Uiso 1 1 calc R U . . .

loop_
_atom_site_aniso_label
_atom_site_aniso_U_11
_atom_site_aniso_U_22
_atom_site_aniso_U_33
_atom_site_aniso_U_23
_atom_site_aniso_U_13
_atom_site_aniso_U_12
P1 0.0345(2) 0.0285(2) 0.02487(19) -0.00207(12) 0.00494(13) -0.00371(12)
O1 0.0584(7) 0.0422(6) 0.0284(5) -0.0078(4) 0.0041(5) -0.0068(5)
C9 0.0354(7) 0.0392(8) 0.0415(8) 0.0025(6) -0.0021(6) 0.0011(6)
C8 0.0294(6) 0.0289(6) 0.0340(7) -0.0027(5) 0.0013(5) -0.0017(5)
C16 0.0274(6) 0.0312(7) 0.0382(7) 0.0022(5) 0.0040(5) 0.0004(5)
C7 0.0323(7) 0.0299(6) 0.0355(7) -0.0039(5) 0.0045(5) -0.0023(5)
C21 0.0281(6) 0.0327(7) 0.0351(7) -0.0002(5) 0.0024(5) 0.0017(5)
C15 0.0285(6) 0.0358(7) 0.0313(6) 0.0086(5) 0.0009(5) -0.0014(5)
C20 0.0334(7) 0.0489(9) 0.0403(8) -0.0051(7) -0.0019(6) -0.0001(6)
C1 0.0345(6) 0.0290(6) 0.0285(6) -0.0008(5) 0.0015(5) -0.0016(5)
C17 0.0375(7) 0.0315(7) 0.0558(9) 0.0031(6) 0.0100(7) 0.0001(6)
C2 0.0468(8) 0.0359(7) 0.0344(7) 0.0018(6) 0.0082(6) -0.0021(6)
C22 0.0304(6) 0.0326(7) 0.0313(7) 0.0057(5) 0.0008(5) 0.0020(5)
C14 0.0280(6) 0.0309(6) 0.0311(6) 0.0018(5) 0.0022(5) -0.0020(5)
C24 0.0319(6) 0.0359(7) 0.0322(7) 0.0016(5) 0.0053(5) -0.0064(5)
C13 0.0301(6) 0.0323(7) 0.0293(6) 0.0025(5) 0.0034(5) -0.0019(5)
C12 0.0360(7) 0.0493(9) 0.0495(9) -0.0024(7) 0.0120(6) -0.0020(7)
C3 0.0519(9) 0.0370(8) 0.0535(9) 0.0109(7) 0.0062(7) -0.0049(7)
C23 0.0331(7) 0.0302(7) 0.0374(7) 0.0025(5) 0.0070(5) -0.0025(5)
C10 0.0358(8) 0.0543(10) 0.0591(10) 0.0030(8) -0.0054(7) 0.0082(7)
C18 0.0425(8) 0.0327(8) 0.0695(11) -0.0079(7) 0.0128(8) -0.0068(6)
C6 0.0529(9) 0.0378(8) 0.0312(7) -0.0043(6) 0.0040(6) -0.0028(7)
C19 0.0363(8) 0.0503(9) 0.0577(10) -0.0187(8) 0.0048(7) -0.0084(7)
C11 0.0302(7) 0.0650(11) 0.0661(11) -0.0010(9) 0.0075(7) 0.0064(7)
C5 0.0676(11) 0.0384(8) 0.0467(9) -0.0140(7) -0.0007(8) -0.0002(8)
C25 0.0495(9) 0.0537(10) 0.0342(8) -0.0010(6) 0.0082(7) -0.0127(7)
C4 0.0590(11) 0.0291(7) 0.0640(11) -0.0033(7) -0.0032(9) -0.0030(7)
C28 0.0558(10) 0.0325(8) 0.0561(10) 0.0049(7) 0.0171(8) 0.0051(7)
C26 0.0806(13) 0.0552(11) 0.0483(10) -0.0159(9) 0.0260(9) -0.0123(10)
C27 0.0844(14) 0.0385(9) 0.0685(12) -0.0082(9) 0.0320(11) 0.0034(9)

loop_
_atom_type_symbol
_atom_type_description
_atom_type_scat_dispersion_real
_atom_type_scat_dispersion_imag
_atom_type_scat_source
C C 0.0033 0.0016 'International Tables Vol C Tables 4.2.6.8 and 6.1.1.4'
H H 0.0000 0.0000 'International Tables Vol C Tables 4.2.6.8 and 6.1.1.4'
O O 0.0106 0.0060 'International Tables Vol C Tables 4.2.6.8 and 6.1.1.4'
P P 0.1023 0.0942 'International Tables Vol C Tables 4.2.6.8 and 6.1.1.4'

loop_
_geom_angle_atom_site_label_1
_geom_angle_atom_site_label_2
_geom_angle_atom_site_label_3
_geom_angle
_geom_angle_site_symmetry_1
_geom_angle_site_symmetry_3
_geom_angle_publ_flag
O1 P1 C7 116.33(7) . . ?
O1 P1 C1 111.94(7) . . ?
O1 P1 C13 119.06(7) . . ?
C1 P1 C7 107.94(7) . . ?
C13 P1 C7 91.62(7) . . ?
C13 P1 C1 107.94(7) . . ?
C8 C9 H9 120.8 . . ?
C8 C9 C10 118.46(15) . . ?
C10 C9 H9 120.8 . . ?
C9 C8 C7 120.40(13) . . ?
C9 C8 C14 128.26(13) . . ?
C7 C8 C14 111.30(12) . . ?
C21 C16 C15 113.47(12) . . ?
C17 C16 C21 120.55(14) . . ?
C17 C16 C15 125.92(13) . . ?
C8 C7 P1 110.07(10) . . ?
C12 C7 P1 129.36(12) . . ?
C12 C7 C8 120.53(14) . . ?
C16 C21 C22 113.15(12) . . ?
C20 C21 C16 120.52(14) . . ?
C20 C21 C22 126.25(13) . . ?
C16 C15 H15 113.8 . . ?
C16 C15 C24 104.19(11) . . ?
C14 C15 C16 105.12(11) . . ?
C14 C15 H15 113.8 . . ?
C14 C15 C24 105.09(11) . . ?
C24 C15 H15 113.8 . . ?
C21 C20 H20 120.3 . . ?
C21 C20 C19 119.32(15) . . ?
C19 C20 H20 120.3 . . ?
C2 C1 P1 117.95(11) . . ?
C6 C1 P1 122.78(11) . . ?
C6 C1 C2 119.26(14) . . ?
C16 C17 C18 118.09(15) . . ?
C1 C2 H2 119.8 . . ?
C3 C2 C1 120.31(15) . . ?
C3 C2 H2 119.8 . . ?
C21 C22 H22 113.6 . . ?
C13 C22 C21 105.24(11) . . ?
C13 C22 H22 113.6 . . ?
C13 C22 C23 105.23(12) . . ?
C23 C22 C21 104.58(11) . . ?
C23 C22 H22 113.6 . . ?
C8 C14 C15 129.47(12) . . ?
C13 C14 C8 115.95(12) . . ?
C13 C14 C15 114.58(12) . . ?
C23 C24 C15 113.32(12) . . ?
C25 C24 C15 126.34(14) . . ?
C25 C24 C23 120.31(15) . . ?
C22 C13 P1 134.36(10) . . ?
C14 C13 P1 111.03(10) . . ?
C14 C13 C22 114.61(12) . . ?
C7 C12 H12 120.6 . . ?
C7 C12 C11 118.76(15) . . ?
C11 C12 H12 120.6 . . ?
C2 C3 H3 120.0 . . ?
C4 C3 C2 120.03(16) . . ?
C4 C3 H3 120.0 . . ?
C24 C23 C22 113.16(13) . . ?
C28 C23 C22 126.41(14) . . ?
C28 C23 C24 120.41(15) . . ?
C9 C10 H10 119.5 . . ?
C11 C10 C9 121.00(16) . . ?
C11 C10 H10 119.5 . . ?
C17 C18 H18 119.3 . . ?
C19 C18 C17 121.35(15) . . ?
C19 C18 H18 119.3 . . ?
C1 C6 H6 119.9 . . ?
C1 C6 C5 120.13(15) . . ?
C5 C6 H6 119.9 . . ?
C20 C19 H19 119.9 . . ?
C18 C19 C20 120.15(15) . . ?
C18 C19 H19 119.9 . . ?
C12 C11 H11 119.6 . . ?
C10 C11 C12 120.84(15) . . ?
C10 C11 H11 119.6 . . ?
C6 C5 H5 120.1 . . ?
C4 C5 C6 119.83(16) . . ?
C4 C5 H5 120.1 . . ?
C24 C25 H25 120.6 . . ?
C24 C25 C26 118.81(17) . . ?
C26 C25 H25 120.6 . . ?
C3 C4 C5 120.43(15) . . ?
C3 C4 H4 119.8 . . ?
C5 C4 H4 119.8 . . ?
C23 C28 H28 120.5 . . ?
C23 C28 C27 119.06(17) . . ?
C27 C28 H28 120.5 . . ?
C25 C26 H26 119.5 . . ?
C27 C26 C25 121.06(17) . . ?
C27 C26 H26 119.5 . . ?
C28 C27 H27 119.8 . . ?
C26 C27 C28 120.34(18) . . ?
C26 C27 H27 119.8 . . ?

loop_
_geom_bond_atom_site_label_1
_geom_bond_atom_site_label_2
_geom_bond_distance
_geom_bond_site_symmetry_2
_geom_bond_publ_flag
P1 O1 1.4838(11) . ?
P1 C7 1.8157(16) . ?
P1 C1 1.8031(15) . ?
P1 C13 1.7803(15) . ?
C9 H9 0.9300 . ?
C9 C8 1.387(2) . ?
C9 C10 1.397(2) . ?
C8 C7 1.407(2) . ?
C8 C14 1.4773(18) . ?
C16 C21 1.397(2) . ?
C16 C15 1.531(2) . ?
C16 C17 1.389(2) . ?
C7 C12 1.382(2) . ?
C21 C20 1.382(2) . ?
C21 C22 1.530(2) . ?
C15 H15 0.9800 . ?
C15 C14 1.5187(18) . ?
C15 C24 1.532(2) . ?
C20 H20 0.9300 . ?
C20 C19 1.393(3) . ?
C1 C2 1.392(2) . ?
C1 C6 1.392(2) . ?
C17 C18 1.403(2) . ?
C2 H2 0.9300 . ?
C2 C3 1.387(2) . ?
C22 H22 0.9800 . ?
C22 C13 1.5184(19) . ?
C22 C23 1.524(2) . ?
C14 C13 1.3444(19) . ?
C24 C23 1.402(2) . ?
C24 C25 1.379(2) . ?
C12 H12 0.9300 . ?
C12 C11 1.394(3) . ?
C3 H3 0.9300 . ?
C3 C4 1.377(3) . ?
C23 C28 1.382(2) . ?
C10 H10 0.9300 . ?
C10 C11 1.376(3) . ?
C18 H18 0.9300 . ?
C18 C19 1.375(3) . ?
C6 H6 0.9300 . ?
C6 C5 1.393(2) . ?
C19 H19 0.9300 . ?
C11 H11 0.9300 . ?
C5 H5 0.9300 . ?
C5 C4 1.382(3) . ?
C25 H25 0.9300 . ?
C25 C26 1.392(3) . ?
C4 H4 0.9300 . ?
C28 H28 0.9300 . ?
C28 C27 1.390(3) . ?
C26 H26 0.9300 . ?
C26 C27 1.378(3) . ?
C27 H27 0.9300 . ?

loop_
_geom_torsion_atom_site_label_1
_geom_torsion_atom_site_label_2
_geom_torsion_atom_site_label_3
_geom_torsion_atom_site_label_4
_geom_torsion
_geom_torsion_site_symmetry_1
_geom_torsion_site_symmetry_2
_geom_torsion_site_symmetry_3
_geom_torsion_site_symmetry_4
_geom_torsion_publ_flag
P1 C7 C12 C11 177.95(14) . . . . ?
P1 C1 C2 C3 177.66(13) . . . . ?
P1 C1 C6 C5 -177.91(14) . . . . ?
O1 P1 C7 C8 125.31(10) . . . . ?
O1 P1 C7 C12 -52.35(17) . . . . ?
O1 P1 C1 C2 23.40(14) . . . . ?
O1 P1 C1 C6 -157.82(13) . . . . ?
O1 P1 C13 C22 56.87(17) . . . . ?
O1 P1 C13 C14 -123.32(11) . . . . ?
C9 C8 C7 P1 -178.79(11) . . . . ?
C9 C8 C7 C12 -0.9(2) . . . . ?
C9 C8 C14 C15 -1.5(2) . . . . ?
C9 C8 C14 C13 177.22(14) . . . . ?
C9 C10 C11 C12 -0.7(3) . . . . ?
C8 C9 C10 C11 0.3(3) . . . . ?
C8 C7 C12 C11 0.5(2) . . . . ?
C8 C14 C13 P1 1.59(16) . . . . ?
C8 C14 C13 C22 -178.56(12) . . . . ?
C16 C21 C20 C19 -0.7(2) . . . . ?
C16 C21 C22 C13 -54.28(15) . . . . ?
C16 C21 C22 C23 56.34(15) . . . . ?
C16 C15 C14 C8 123.72(14) . . . . ?
C16 C15 C14 C13 -55.03(16) . . . . ?
C16 C15 C24 C23 56.14(14) . . . . ?
C16 C15 C24 C25 -121.72(16) . . . . ?
C16 C17 C18 C19 -1.5(2) . . . . ?
C7 P1 C1 C2 -105.88(12) . . . . ?
C7 P1 C1 C6 72.91(14) . . . . ?
C7 P1 C13 C22 178.43(15) . . . . ?
C7 P1 C13 C14 -1.77(11) . . . . ?
C7 C8 C14 C15 -179.15(13) . . . . ?
C7 C8 C14 C13 -0.42(18) . . . . ?
C7 C12 C11 C10 0.3(3) . . . . ?
C21 C16 C15 C14 53.90(15) . . . . ?
C21 C16 C15 C24 -56.37(14) . . . . ?
C21 C16 C17 C18 1.2(2) . . . . ?
C21 C20 C19 C18 0.4(2) . . . . ?
C21 C22 C13 P1 -125.45(13) . . . . ?
C21 C22 C13 C14 54.75(16) . . . . ?
C21 C22 C23 C24 -56.48(15) . . . . ?
C21 C22 C23 C28 121.74(16) . . . . ?
C15 C16 C21 C20 177.26(13) . . . . ?
C15 C16 C21 C22 0.30(17) . . . . ?
C15 C16 C17 C18 -175.84(14) . . . . ?
C15 C14 C13 P1 -179.49(10) . . . . ?
C15 C14 C13 C22 0.36(18) . . . . ?
C15 C24 C23 C22 0.12(17) . . . . ?
C15 C24 C23 C28 -178.21(13) . . . . ?
C15 C24 C25 C26 178.87(15) . . . . ?
C20 C21 C22 C13 128.97(15) . . . . ?
C20 C21 C22 C23 -120.41(15) . . . . ?
C1 P1 C7 C8 -107.93(11) . . . . ?
C1 P1 C7 C12 74.41(16) . . . . ?
C1 P1 C13 C22 -72.12(15) . . . . ?
C1 P1 C13 C14 107.69(11) . . . . ?
C1 C2 C3 C4 0.5(3) . . . . ?
C1 C6 C5 C4 0.1(3) . . . . ?
C17 C16 C21 C20 -0.1(2) . . . . ?
C17 C16 C21 C22 -177.05(13) . . . . ?
C17 C16 C15 C14 -128.91(15) . . . . ?
C17 C16 C15 C24 120.81(15) . . . . ?
C17 C18 C19 C20 0.7(3) . . . . ?
C2 C1 C6 C5 0.9(2) . . . . ?
C2 C3 C4 C5 0.5(3) . . . . ?
C22 C21 C20 C19 175.82(14) . . . . ?
C22 C23 C28 C27 -178.85(16) . . . . ?
C14 C8 C7 P1 -0.94(14) . . . . ?
C14 C8 C7 C12 176.96(13) . . . . ?
C14 C15 C24 C23 -54.15(15) . . . . ?
C14 C15 C24 C25 127.99(15) . . . . ?
C24 C15 C14 C8 -126.66(15) . . . . ?
C24 C15 C14 C13 54.60(16) . . . . ?
C24 C23 C28 C27 -0.7(2) . . . . ?
C24 C25 C26 C27 -1.1(3) . . . . ?
C13 P1 C7 C8 1.53(11) . . . . ?
C13 P1 C7 C12 -176.13(15) . . . . ?
C13 P1 C1 C2 156.31(12) . . . . ?
C13 P1 C1 C6 -24.91(15) . . . . ?
C13 C22 C23 C24 54.16(15) . . . . ?
C13 C22 C23 C28 -127.63(16) . . . . ?
C23 C22 C13 P1 124.40(14) . . . . ?
C23 C22 C13 C14 -55.40(15) . . . . ?
C23 C24 C25 C26 1.1(2) . . . . ?
C23 C28 C27 C26 0.8(3) . . . . ?
C10 C9 C8 C7 0.5(2) . . . . ?
C10 C9 C8 C14 -176.98(15) . . . . ?
C6 C1 C2 C3 -1.2(2) . . . . ?
C6 C5 C4 C3 -0.9(3) . . . . ?
C25 C24 C23 C22 178.12(13) . . . . ?
C25 C24 C23 C28 -0.2(2) . . . . ?
C25 C26 C27 C28 0.2(3) . . . . ?
